data_1001528
loop_
_publ_author_name
'Rouillon, T'
'Hervieu, M'
'Domenges, B'
'Raveau, B'

_publ_section_title
;
Structural study of the oxide Pb~2~Sr~2~PrCeCu~3~O~10~, intergrowth of
0201- and 0222-type structures
;
_journal_coden_ASTM JSSCBI
_journal_name_full 'Journal of Solid State Chemistry'
_journal_page_first 63
_journal_page_last 74
_journal_paper_doi 10.1006/jssc.1993.1079
_journal_volume 103
_journal_year 1993
_chemical_formula_structural 'Pb2.02 Sr2.02 (Pr Ce) Cu3.01 O10.056'
_chemical_formula_sum 'Ce Cu3.01 O10.056 Pb2.02 Pr Sr2.02'
_chemical_name_systematic
;
Lead strontium praseodymium cerium copper oxide (2./2./1/1/3./10.1)
;
_space_group_IT_number 69
_symmetry_cell_setting orthorhombic
_symmetry_Int_Tables_number 69
_symmetry_space_group_name_Hall '-F 2 2'
_symmetry_space_group_name_H-M 'F m m m'
_cell_angle_alpha 90
_cell_angle_beta 90
_cell_angle_gamma 90
_cell_formula_units_Z 4
_cell_length_a 5.4512(1)
_cell_length_b 5.4799(1)
_cell_length_c 37.0107(8)
_cell_volume 1105.6
_refine_ls_R_factor_all 0.029
_cod_depositor_comments
;
Luca Lutterotti, 10/5/2013

Problem with occupancy exceeding 1. We re-normalize everything to 1 for the maximum.

;
_cod_database_code 1001528

loop_
_symmetry_equiv_pos_as_xyz
x,y,z
x,-y,-z
-x,y,-z
-x,-y,z
-x,-y,-z
-x,y,z
x,-y,z
x,y,-z
x,1/2+y,1/2+z
1/2+x,y,1/2+z
1/2+x,1/2+y,z
x,1/2-y,1/2-z
1/2+x,-y,1/2-z
1/2+x,1/2-y,-z
-x,1/2+y,1/2-z
1/2-x,y,1/2-z
1/2-x,1/2+y,-z
-x,1/2-y,1/2+z
1/2-x,-y,1/2+z
1/2-x,1/2-y,z
-x,1/2-y,1/2-z
1/2-x,-y,1/2-z
1/2-x,1/2-y,-z
-x,1/2+y,1/2+z
1/2-x,y,1/2+z
1/2-x,1/2+y,z
x,1/2-y,1/2+z
1/2+x,-y,1/2+z
1/2+x,1/2-y,z
x,1/2+y,1/2-z
1/2+x,y,1/2-z
1/2+x,1/2+y,-z

loop_
_atom_site_label
_atom_site_type_symbol
_atom_site_symmetry_multiplicity
_atom_site_Wyckoff_symbol
_atom_site_fract_x
_atom_site_fract_y
_atom_site_fract_z
_atom_site_occupancy
_atom_site_attached_hydrogens
_atom_site_calc_flag
Cu1 Cu2+ 4 a 0. 0. 0. 1.00(2) 0 d
Pb1 Pb2+ 8 i 0.5 0. 0.0475(1) 1.00(2) 0 d
Sr1 Sr2+ 8 i 0. 0. 0.1184(1) 1.00(2) 0 d
Cu2 Cu2+ 8 i 0.5 0. 0.1665(1) 1.0 0 d
Pr1 Pr3+ 8 i 0. 0. 0.2146(2) 0.50(1) 0 d
Ce1 Ce3+ 8 i 0. 0. 0.2146(2) 0.50(1) 0 d
O1 O2- 8 e 0.25 0.25 0. 0.02(1) 0 d
O2 O2- 32 p 0.0608(17) 0.0693(15) 0.0491(2) 0.250(5) 0 d
O3 O2- 8 i 0.5 0. 0.1050(2) 1.0 0 d
O4 O2- 16 j 0.25 0.25 0.1717(1) 1.0 0 d
O5 O2- 8 f 0.25 0.25 0.25 1.0 0 d

loop_
_atom_type_symbol
_atom_type_oxidation_number
Cu2+ 2.000
Pb2+ 2.000
Sr2+ 2.000
Pr3+ 3.000
Ce3+ 3.000
O2- -2.000
